data_4315158
loop_
_publ_author_name
'Fuyan Han'
'Jie Zhang'
'Weiyin Yi'
'Zhengxing Zhang'
'Jingyi Yu'
'Linhong Weng'
'Xigeng Zhou'

_publ_section_title
;
 \g-Deprotonation of Anionic Bis(trimethylsilyl)amidolanthanide Complexes
 with a Countered [(TpMe2)2Ln]+ Cation
;
_journal_name_full 'Inorganic Chemistry'
_journal_page_first 2793
_journal_page_last 2798
_journal_paper_doi 10.1021/ic902296d
_journal_volume 49
_journal_year 2010
_chemical_formula_sum 'C48 H97 B2 Er2 N15 Si6'
_chemical_formula_weight 1409.09
_chemical_name_systematic
; 
 ? 
;
_space_group_IT_number 2
_symmetry_cell_setting triclinic
_symmetry_space_group_name_Hall '-P 1'
_symmetry_space_group_name_H-M 'P -1'
_atom_sites_solution_hydrogens geom
_atom_sites_solution_primary direct
_atom_sites_solution_secondary difmap
_audit_creation_method SHELXL-97
_cell_angle_alpha 93.049(17)
_cell_angle_beta 95.770(16)
_cell_angle_gamma 102.479(16)
_cell_formula_units_Z 2
_cell_length_a 13.284(16)
_cell_length_b 14.543(17)
_cell_length_c 19.62(2)
_cell_measurement_reflns_used 783
_cell_measurement_temperature 293(2)
_cell_measurement_theta_max 20.348
_cell_measurement_theta_min 2.764
_cell_volume 3671(7)
_computing_cell_refinement 'Bruker SMART'
_computing_data_collection 'Bruker SMART'
_computing_data_reduction 'Bruker SHELXTL'
_computing_molecular_graphics 'Bruker SHELXTL'
_computing_publication_material 'Bruker SHELXTL'
_computing_structure_refinement 'SHELXL-97 (Sheldrick, 1997)'
_computing_structure_solution 'SHELXS-97 (Sheldrick, 1990)'
_diffrn_ambient_temperature 293(2)
_diffrn_measured_fraction_theta_full 0.977
_diffrn_measured_fraction_theta_max 0.977
_diffrn_measurement_device_type 'CCD area detector'
_diffrn_measurement_method 'phi and omega scans'
_diffrn_radiation_monochromator graphite
_diffrn_radiation_source 'fine-focus sealed tube'
_diffrn_radiation_type MoK\a
_diffrn_radiation_wavelength 0.71073
_diffrn_reflns_av_R_equivalents 0.0000
_diffrn_reflns_av_sigmaI/netI 0.1447
_diffrn_reflns_limit_h_max 15
_diffrn_reflns_limit_h_min -15
_diffrn_reflns_limit_k_max 17
_diffrn_reflns_limit_k_min -17
_diffrn_reflns_limit_l_max 23
_diffrn_reflns_limit_l_min 0
_diffrn_reflns_number 12654
_diffrn_reflns_theta_full 25.01
_diffrn_reflns_theta_max 25.01
_diffrn_reflns_theta_min 1.44
_exptl_absorpt_coefficient_mu 2.407
_exptl_absorpt_correction_T_max 0.8690
_exptl_absorpt_correction_T_min 0.7611
_exptl_absorpt_correction_type multi-scan
_exptl_absorpt_process_details sadabs
_exptl_crystal_colour colorless
_exptl_crystal_density_diffrn 1.275
_exptl_crystal_density_method 'not measured'
_exptl_crystal_description prism
_exptl_crystal_F_000 1440
_exptl_crystal_size_max 0.12
_exptl_crystal_size_mid 0.10
_exptl_crystal_size_min 0.06
_refine_diff_density_max 3.283
_refine_diff_density_min -1.907
_refine_diff_density_rms 0.202
_refine_ls_extinction_method none
_refine_ls_goodness_of_fit_ref 1.000
_refine_ls_hydrogen_treatment mixed
_refine_ls_matrix_type full
_refine_ls_number_parameters 667
_refine_ls_number_reflns 12654
_refine_ls_number_restraints 38
_refine_ls_restrained_S_all 1.000
_refine_ls_R_factor_all 0.1328
_refine_ls_R_factor_gt 0.0777
_refine_ls_shift/su_max 0.000
_refine_ls_shift/su_mean 0.000
_refine_ls_structure_factor_coef Fsqd
_refine_ls_weighting_details 'calc w=1/[\s^2^(Fo^2^)+(0.0988P)^2^+0.0000P] where P=(Fo^2^+2Fc^2^)/3'
_refine_ls_weighting_scheme calc
_refine_ls_wR_factor_gt 0.1997
_refine_ls_wR_factor_ref 0.2154
_reflns_number_gt 6149
_reflns_number_total 12654
_reflns_threshold_expression >2sigma(I)
_cod_data_source_file ic902296d_si_001_1.cif
_cod_data_source_block f81103a
_cod_depositor_comments
;
The following automatic conversions were performed:

'_symmetry_cell_setting' value 'Triclinic' changed to 'triclinic'
according to the built-in table from CIF Core dictionary named
'cif_core.dic' version 2.4.1 from 2010-06-29.

Automatic conversion script
Id: cif_fix_values 1646 2011-03-28 12:23:43Z adriana 
;
_cod_database_code 4315158

loop_
_symmetry_equiv_pos_as_xyz
'x, y, z'
'-x, -y, -z'

loop_
_atom_site_label
_atom_site_type_symbol
_atom_site_fract_x
_atom_site_fract_y
_atom_site_fract_z
_atom_site_U_iso_or_equiv
_atom_site_adp_type
_atom_site_occupancy
_atom_site_symmetry_multiplicity
_atom_site_calc_flag
_atom_site_refinement_flags
_atom_site_disorder_assembly
_atom_site_disorder_group
Er1 Er 0.5000 0.0000 0.5000 0.0515(3) Uani 1 2 d S . .
Er3 Er 0.5000 1.0000 0.0000 0.0567(3) Uani 1 2 d S . .
Er2 Er 0.08177(5) 0.42318(4) 0.26583(3) 0.0535(2) Uani 1 1 d . . .
B1 B 0.7574(10) 0.0016(11) 0.4976(7) 0.042(4) Uani 1 1 d D . .
H1B H 0.839(3) -0.002(7) 0.509(5) 0.050 Uiso 1 1 d D . .
B2 B 0.6486(12) 0.9240(11) 0.1261(8) 0.050(4) Uani 1 1 d D . .
H2B H 0.688(7) 0.900(7) 0.172(3) 0.060 Uiso 1 1 d D . .
N1 N 0.5831(8) -0.1150(7) 0.4590(5) 0.052(3) Uani 1 1 d . . .
N2 N 0.6883(8) -0.0894(7) 0.4553(5) 0.047(3) Uani 1 1 d . . .
N3 N 0.6338(7) 0.1042(7) 0.4523(6) 0.053(3) Uani 1 1 d . . .
N4 N 0.7348(7) 0.0898(7) 0.4669(5) 0.041(3) Uani 1 1 d . . .
N5 N 0.6356(7) 0.0157(8) 0.5932(7) 0.062(3) Uani 1 1 d . . .
N6 N 0.7297(7) 0.0005(7) 0.5717(5) 0.041(2) Uani 1 1 d . . .
N7 N 0.6644(9) 0.9716(8) 0.0037(6) 0.066(3) Uani 1 1 d . . .
N8 N 0.7101(8) 0.9392(7) 0.0631(5) 0.045(3) Uani 1 1 d . . .
N9 N 0.5640(9) 1.0669(8) 0.1120(6) 0.064(3) Uani 1 1 d . . .
N10 N 0.6272(8) 1.0211(7) 0.1532(5) 0.049(3) Uani 1 1 d . . .
N11 N 0.4712(8) 0.8607(8) 0.0569(6) 0.056(3) Uani 1 1 d . . .
N12 N 0.5445(8) 0.8522(7) 0.1100(5) 0.053(3) Uani 1 1 d . . .
N13 N 0.0819(7) 0.3434(7) 0.1691(5) 0.047(3) Uani 1 1 d . . .
N14 N -0.0037(8) 0.5435(7) 0.2586(5) 0.053(3) Uani 1 1 d . . .
N15 N 0.2255(8) 0.4388(7) 0.3409(6) 0.058(3) Uani 1 1 d . . .
Si1 Si 0.0175(3) 0.2344(3) 0.18837(19) 0.0525(10) Uani 1 1 d . . .
Si2 Si 0.1238(4) 0.3711(3) 0.0895(2) 0.0788(14) Uani 1 1 d . . .
Si3 Si -0.1319(4) 0.5212(4) 0.2339(3) 0.0858(15) Uani 1 1 d . . .
Si4 Si 0.0717(4) 0.6590(3) 0.2692(3) 0.0786(14) Uani 1 1 d . . .
Si5 Si 0.1931(4) 0.4378(3) 0.4231(2) 0.0716(13) Uani 1 1 d . . .
Si6 Si 0.3436(4) 0.4218(3) 0.3216(3) 0.0839(15) Uani 1 1 d . . .
C1 C 0.4434(11) -0.2441(11) 0.4028(8) 0.085(5) Uani 1 1 d . . .
H1A H 0.4010 -0.2124 0.4282 0.127 Uiso 1 1 calc R . .
H1C H 0.4338 -0.3084 0.4146 0.127 Uiso 1 1 calc R . .
H1D H 0.4239 -0.2430 0.3545 0.127 Uiso 1 1 calc R . .
C2 C 0.5488(11) -0.1978(10) 0.4193(8) 0.068(4) Uani 1 1 d . . .
C3 C 0.6357(10) -0.2208(10) 0.3906(7) 0.062(4) Uani 1 1 d . . .
H3 H 0.6347 -0.2725 0.3604 0.075 Uiso 1 1 calc R . .
C4 C 0.7207(10) -0.1522(10) 0.4162(7) 0.054(4) Uani 1 1 d . . .
C5 C 0.8317(11) -0.1439(10) 0.4034(8) 0.073(4) Uani 1 1 d . . .
H5A H 0.8740 -0.0877 0.4280 0.109 Uiso 1 1 calc R . .
H5B H 0.8370 -0.1407 0.3551 0.109 Uiso 1 1 calc R . .
H5C H 0.8551 -0.1981 0.4189 0.109 Uiso 1 1 calc R . .
C6 C 0.5437(14) 0.2221(12) 0.3999(8) 0.099(6) Uani 1 1 d . . .
H6A H 0.4839 0.1755 0.4082 0.149 Uiso 1 1 calc R . .
H6B H 0.5397 0.2328 0.3519 0.149 Uiso 1 1 calc R . .
H6C H 0.5458 0.2800 0.4264 0.149 Uiso 1 1 calc R . .
C7 C 0.6442(13) 0.1861(11) 0.4213(7) 0.064(4) Uani 1 1 d . . .
C8 C 0.7463(12) 0.2264(10) 0.4198(7) 0.062(4) Uani 1 1 d . . .
H8A H 0.7728 0.2846 0.4034 0.074 Uiso 1 1 calc R . .
C9 C 0.8022(10) 0.1668(9) 0.4463(6) 0.043(3) Uani 1 1 d . . .
C10 C 0.9149(10) 0.1724(10) 0.4525(7) 0.072(5) Uani 1 1 d . . .
H10A H 0.9492 0.2302 0.4355 0.109 Uiso 1 1 calc R . .
H10B H 0.9284 0.1198 0.4261 0.109 Uiso 1 1 calc R . .
H10C H 0.9404 0.1708 0.4998 0.109 Uiso 1 1 calc R . .
C11 C 0.5488(12) 0.0285(13) 0.6960(9) 0.096(6) Uani 1 1 d . . .
H11A H 0.5641 0.0278 0.7448 0.143 Uiso 1 1 calc R . .
H11B H 0.4905 -0.0220 0.6796 0.143 Uiso 1 1 calc R . .
H11C H 0.5326 0.0878 0.6855 0.143 Uiso 1 1 calc R . .
C12 C 0.6411(11) 0.0161(10) 0.6617(6) 0.054(4) Uani 1 1 d . . .
C13 C 0.7357(10) 0.0062(11) 0.6879(6) 0.063(4) Uani 1 1 d . . .
H13A H 0.7593 0.0059 0.7342 0.075 Uiso 1 1 calc R . .
C14 C 0.7945(11) -0.0039(9) 0.6289(8) 0.064(4) Uani 1 1 d . . .
C15 C 0.9022(9) -0.0175(12) 0.6331(7) 0.081(5) Uani 1 1 d . . .
H15A H 0.9224 -0.0222 0.5877 0.121 Uiso 1 1 calc R . .
H15B H 0.9059 -0.0744 0.6549 0.121 Uiso 1 1 calc R . .
H15C H 0.9480 0.0353 0.6595 0.121 Uiso 1 1 calc R . .
C16 C 0.7231(15) 1.0093(14) -0.1099(8) 0.119(8) Uani 1 1 d . . .
H16A H 0.6564 1.0250 -0.1165 0.178 Uiso 1 1 calc R . .
H16B H 0.7252 0.9583 -0.1425 0.178 Uiso 1 1 calc R . .
H16C H 0.7762 1.0634 -0.1163 0.178 Uiso 1 1 calc R . .
C17 C 0.7416(13) 0.9790(11) -0.0366(8) 0.070(4) Uani 1 1 d . . .
C18 C 0.8263(12) 0.9517(11) -0.0081(8) 0.069(4) Uani 1 1 d . . .
H18A H 0.8860 0.9504 -0.0288 0.083 Uiso 1 1 calc R . .
C19 C 0.8089(11) 0.9264(10) 0.0565(9) 0.070(5) Uani 1 1 d . . .
C20 C 0.8734(12) 0.8918(12) 0.1085(8) 0.083(5) Uani 1 1 d . . .
H20A H 0.9385 0.8894 0.0920 0.125 Uiso 1 1 calc R . .
H20B H 0.8390 0.8296 0.1183 0.125 Uiso 1 1 calc R . .
H20C H 0.8854 0.9334 0.1495 0.125 Uiso 1 1 calc R . .
C21 C 0.5013(15) 1.2147(12) 0.1197(9) 0.112(7) Uani 1 1 d . . .
H21A H 0.5095 1.2699 0.1507 0.168 Uiso 1 1 calc R . .
H21B H 0.4296 1.1824 0.1128 0.168 Uiso 1 1 calc R . .
H21C H 0.5240 1.2331 0.0765 0.168 Uiso 1 1 calc R . .
C22 C 0.5670(13) 1.1485(10) 0.1506(8) 0.069(5) Uani 1 1 d . . .
C23 C 0.6264(11) 1.1531(10) 0.2127(7) 0.063(4) Uani 1 1 d . . .
H23A H 0.6373 1.2008 0.2479 0.075 Uiso 1 1 calc R . .
C24 C 0.6664(10) 1.0737(10) 0.2128(6) 0.052(4) Uani 1 1 d . . .
C25 C 0.7389(12) 1.0444(11) 0.2647(7) 0.085(5) Uani 1 1 d . . .
H25A H 0.7512 0.9844 0.2493 0.127 Uiso 1 1 calc R . .
H25B H 0.7093 1.0389 0.3074 0.127 Uiso 1 1 calc R . .
H25C H 0.8033 1.0907 0.2712 0.127 Uiso 1 1 calc R . .
C26 C 0.2949(13) 0.7704(13) 0.0065(9) 0.112(7) Uani 1 1 d . . .
H26A H 0.3007 0.8198 -0.0244 0.168 Uiso 1 1 calc R . .
H26B H 0.2342 0.7682 0.0297 0.168 Uiso 1 1 calc R . .
H26C H 0.2892 0.7109 -0.0190 0.168 Uiso 1 1 calc R . .
C27 C 0.3902(13) 0.7897(11) 0.0588(8) 0.075(5) Uani 1 1 d . . .
C28 C 0.4131(14) 0.7358(12) 0.1113(10) 0.103(6) Uani 1 1 d . . .
H28A H 0.3693 0.6814 0.1231 0.124 Uiso 1 1 calc R . .
C29 C 0.5103(13) 0.7750(12) 0.1436(8) 0.079(5) Uani 1 1 d . . .
C30 C 0.5716(15) 0.7450(12) 0.1995(10) 0.130(8) Uani 1 1 d . . .
H30A H 0.6368 0.7898 0.2097 0.196 Uiso 1 1 calc R . .
H30B H 0.5838 0.6841 0.1867 0.196 Uiso 1 1 calc R . .
H30C H 0.5350 0.7412 0.2394 0.196 Uiso 1 1 calc R . .
C31 C -0.0106(11) 0.2627(10) 0.2794(6) 0.064(4) Uani 1 1 d . . .
H31A H 0.0232 0.2311 0.3143 0.077 Uiso 1 1 calc R . .
H31B H -0.0836 0.2563 0.2844 0.077 Uiso 1 1 calc R . .
C32 C 0.0855(12) 0.1379(10) 0.1835(7) 0.077(5) Uani 1 1 d . . .
H32A H 0.0427 0.0855 0.1550 0.115 Uiso 1 1 calc R . .
H32B H 0.1002 0.1186 0.2288 0.115 Uiso 1 1 calc R . .
H32C H 0.1494 0.1590 0.1642 0.115 Uiso 1 1 calc R . .
C33 C -0.1058(12) 0.1846(11) 0.1297(7) 0.091(5) Uani 1 1 d . . .
H33A H -0.1058 0.1216 0.1125 0.136 Uiso 1 1 calc R . .
H33B H -0.1100 0.2236 0.0920 0.136 Uiso 1 1 calc R . .
H33C H -0.1644 0.1833 0.1548 0.136 Uiso 1 1 calc R . .
C34 C 0.023(2) 0.324(2) 0.0162(10) 0.222(16) Uani 1 1 d U . .
H34A H 0.0019 0.2571 0.0166 0.332 Uiso 1 1 calc R . .
H34B H 0.0514 0.3399 -0.0260 0.332 Uiso 1 1 calc R . .
H34C H -0.0353 0.3523 0.0200 0.332 Uiso 1 1 calc R . .
C35 C 0.2405(17) 0.3185(14) 0.0727(11) 0.141(9) Uani 1 1 d U . .
H35A H 0.2954 0.3401 0.1095 0.211 Uiso 1 1 calc R . .
H35B H 0.2643 0.3382 0.0301 0.211 Uiso 1 1 calc R . .
H35C H 0.2201 0.2508 0.0702 0.211 Uiso 1 1 calc R . .
C36 C 0.1736(14) 0.4998(11) 0.0873(8) 0.097(6) Uani 1 1 d U . .
H36A H 0.2300 0.5214 0.1231 0.146 Uiso 1 1 calc R . .
H36B H 0.1190 0.5320 0.0941 0.146 Uiso 1 1 calc R . .
H36C H 0.1977 0.5129 0.0436 0.146 Uiso 1 1 calc R . .
C37 C -0.1984(17) 0.4151(19) 0.2728(16) 0.219(15) Uani 1 1 d U . .
H37A H -0.1619 0.3655 0.2668 0.329 Uiso 1 1 calc R . .
H37B H -0.2682 0.3947 0.2508 0.329 Uiso 1 1 calc R . .
H37C H -0.1996 0.4299 0.3209 0.329 Uiso 1 1 calc R . .
C38 C -0.182(2) 0.473(3) 0.1581(17) 0.35(3) Uani 1 1 d U . .
H38A H -0.1594 0.5154 0.1241 0.525 Uiso 1 1 calc R . .
H38B H -0.2564 0.4600 0.1557 0.525 Uiso 1 1 calc R . .
H38C H -0.1600 0.4152 0.1499 0.525 Uiso 1 1 calc R . .
C39 C -0.1969(18) 0.6162(17) 0.249(2) 0.27(2) Uani 1 1 d U . .
H39A H -0.1607 0.6720 0.2301 0.410 Uiso 1 1 calc R . .
H39B H -0.1977 0.6285 0.2971 0.410 Uiso 1 1 calc R . .
H39C H -0.2669 0.5985 0.2266 0.410 Uiso 1 1 calc R . .
C40 C 0.0604(15) 0.7394(14) 0.2000(10) 0.128(8) Uani 1 1 d . . .
H40A H 0.0656 0.7080 0.1567 0.191 Uiso 1 1 calc R . .
H40B H 0.1151 0.7952 0.2089 0.191 Uiso 1 1 calc R . .
H40C H -0.0055 0.7567 0.1987 0.191 Uiso 1 1 calc R . .
C41 C 0.0693(16) 0.7184(12) 0.3562(10) 0.120(8) Uani 1 1 d . . .
H41A H -0.0004 0.7232 0.3619 0.180 Uiso 1 1 calc R . .
H41B H 0.1136 0.7805 0.3601 0.180 Uiso 1 1 calc R . .
H41C H 0.0934 0.6819 0.3912 0.180 Uiso 1 1 calc R . .
C42 C 0.2129(11) 0.6578(11) 0.2689(7) 0.087(6) Uani 1 1 d . . .
H42A H 0.2236 0.6305 0.2253 0.130 Uiso 1 1 calc R . .
H42B H 0.2334 0.6210 0.3048 0.130 Uiso 1 1 calc R . .
H42C H 0.2537 0.7213 0.2763 0.130 Uiso 1 1 calc R . .
C43 C 0.2623(14) 0.5402(12) 0.4853(10) 0.127(8) Uani 1 1 d . . .
H43A H 0.2851 0.5169 0.5277 0.190 Uiso 1 1 calc R . .
H43B H 0.2158 0.5806 0.4938 0.190 Uiso 1 1 calc R . .
H43C H 0.3212 0.5753 0.4662 0.190 Uiso 1 1 calc R . .
C44 C 0.0504(13) 0.4410(11) 0.4198(8) 0.090(5) Uani 1 1 d . . .
H44A H 0.0321 0.4462 0.4658 0.134 Uiso 1 1 calc R . .
H44B H 0.0089 0.3839 0.3959 0.134 Uiso 1 1 calc R . .
H44C H 0.0381 0.4943 0.3962 0.134 Uiso 1 1 calc R . .
C45 C 0.2101(15) 0.3302(12) 0.4682(11) 0.132(8) Uani 1 1 d . . .
H45A H 0.2448 0.3493 0.5137 0.198 Uiso 1 1 calc R . .
H45B H 0.2508 0.2965 0.4430 0.198 Uiso 1 1 calc R . .
H45C H 0.1433 0.2900 0.4710 0.198 Uiso 1 1 calc R . .
C46 C 0.4565(12) 0.4618(14) 0.3930(8) 0.106(7) Uani 1 1 d . . .
H46A H 0.4610 0.5266 0.4083 0.160 Uiso 1 1 calc R . .
H46B H 0.5201 0.4559 0.3757 0.160 Uiso 1 1 calc R . .
H46C H 0.4450 0.4231 0.4308 0.160 Uiso 1 1 calc R . .
C47 C 0.3407(16) 0.2948(14) 0.2955(12) 0.163(11) Uani 1 1 d . . .
H47A H 0.2861 0.2718 0.2587 0.244 Uiso 1 1 calc R . .
H47B H 0.3283 0.2576 0.3340 0.244 Uiso 1 1 calc R . .
H47C H 0.4060 0.2901 0.2804 0.244 Uiso 1 1 calc R . .
C48 C 0.3795(15) 0.4829(19) 0.2510(11) 0.161(11) Uani 1 1 d . . .
H48A H 0.3249 0.4651 0.2136 0.242 Uiso 1 1 calc R . .
H48B H 0.4418 0.4678 0.2374 0.242 Uiso 1 1 calc R . .
H48C H 0.3915 0.5496 0.2629 0.242 Uiso 1 1 calc R . .

loop_
_atom_site_aniso_label
_atom_site_aniso_U_11
_atom_site_aniso_U_22
_atom_site_aniso_U_33
_atom_site_aniso_U_23
_atom_site_aniso_U_13
_atom_site_aniso_U_12
Er1 0.0311(4) 0.0590(6) 0.0686(6) 0.0096(5) 0.0117(4) 0.0155(4)
Er3 0.0694(6) 0.0585(6) 0.0496(6) 0.0154(5) 0.0029(4) 0.0293(5)
Er2 0.0607(4) 0.0424(4) 0.0599(4) 0.0016(3) -0.0012(3) 0.0215(3)
B1 0.024(7) 0.062(10) 0.045(9) 0.026(8) 0.022(6) 0.007(7)
B2 0.073(11) 0.039(9) 0.042(9) 0.008(7) -0.006(8) 0.024(8)
N1 0.046(7) 0.040(7) 0.065(8) -0.002(6) 0.009(5) 0.001(5)
N2 0.052(7) 0.043(6) 0.049(7) 0.003(5) 0.014(5) 0.016(5)
N3 0.036(6) 0.038(7) 0.089(9) 0.021(6) 0.014(5) 0.008(5)
N4 0.029(5) 0.042(6) 0.056(7) 0.005(5) 0.017(5) 0.008(5)
N5 0.032(6) 0.056(8) 0.099(10) 0.005(7) 0.011(6) 0.014(5)
N6 0.034(5) 0.055(7) 0.039(6) 0.017(5) 0.018(5) 0.016(5)
N7 0.085(9) 0.076(9) 0.047(7) -0.001(6) 0.006(6) 0.044(7)
N8 0.061(7) 0.052(7) 0.024(6) 0.003(5) 0.004(5) 0.020(5)
N9 0.081(8) 0.056(8) 0.061(8) -0.003(6) 0.012(6) 0.028(7)
N10 0.050(6) 0.039(6) 0.058(7) 0.002(6) 0.008(5) 0.014(5)
N11 0.057(7) 0.055(8) 0.056(8) 0.018(6) 0.004(6) 0.009(6)
N12 0.068(7) 0.036(6) 0.052(7) 0.017(6) -0.004(6) 0.005(6)
N13 0.049(6) 0.040(6) 0.049(6) 0.028(5) -0.006(5) 0.003(5)
N14 0.057(7) 0.047(7) 0.065(7) 0.003(6) 0.021(6) 0.031(5)
N15 0.071(8) 0.033(6) 0.071(8) 0.005(6) -0.017(6) 0.023(5)
Si1 0.071(3) 0.044(2) 0.043(2) 0.0054(18) 0.0125(18) 0.0099(19)
Si2 0.103(4) 0.062(3) 0.060(3) 0.006(2) 0.019(2) -0.009(3)
Si3 0.071(3) 0.074(3) 0.117(4) 0.023(3) -0.003(3) 0.029(3)
Si4 0.096(3) 0.038(2) 0.098(4) 0.007(2) -0.020(3) 0.022(2)
Si5 0.111(4) 0.050(3) 0.047(3) 0.015(2) -0.001(2) 0.006(2)
Si6 0.070(3) 0.078(3) 0.105(4) -0.008(3) -0.022(3) 0.038(3)
C1 0.075(11) 0.084(12) 0.092(13) -0.019(10) 0.039(9) 0.002(9)
C2 0.067(10) 0.059(10) 0.079(11) -0.002(8) -0.002(8) 0.022(8)
C3 0.054(9) 0.058(10) 0.078(11) 0.003(8) 0.006(8) 0.021(8)
C4 0.047(8) 0.061(9) 0.061(9) 0.016(8) 0.015(7) 0.019(7)
C5 0.084(11) 0.066(10) 0.086(11) -0.001(9) 0.028(9) 0.047(8)
C6 0.154(17) 0.081(13) 0.067(12) 0.041(10) 0.000(11) 0.035(12)
C7 0.097(12) 0.066(11) 0.049(9) 0.018(8) 0.014(8) 0.055(9)
C8 0.081(11) 0.048(9) 0.055(9) 0.025(7) 0.034(8) -0.006(8)
C9 0.062(9) 0.037(8) 0.032(7) 0.013(6) 0.017(6) 0.009(7)
C10 0.055(9) 0.078(11) 0.078(11) 0.031(9) 0.017(8) -0.010(8)
C11 0.077(11) 0.119(16) 0.097(14) 0.011(12) 0.033(10) 0.026(11)
C12 0.068(9) 0.076(10) 0.025(7) 0.012(7) 0.027(7) 0.019(8)
C13 0.058(9) 0.111(13) 0.031(8) 0.031(8) 0.031(7) 0.024(8)
C14 0.063(9) 0.042(8) 0.085(11) 0.028(8) -0.005(8) 0.005(7)
C15 0.040(8) 0.145(16) 0.069(10) 0.021(10) 0.024(7) 0.035(9)
C16 0.152(18) 0.18(2) 0.073(13) 0.070(14) 0.076(12) 0.097(16)
C17 0.086(11) 0.082(12) 0.058(10) 0.032(9) 0.038(9) 0.035(9)
C18 0.080(11) 0.080(12) 0.062(11) 0.010(9) 0.029(9) 0.042(9)
C19 0.067(10) 0.054(9) 0.086(12) -0.028(9) -0.031(9) 0.035(8)
C20 0.082(11) 0.114(14) 0.072(11) 0.024(10) 0.030(9) 0.048(10)
C21 0.157(19) 0.073(13) 0.119(16) -0.022(11) 0.003(13) 0.069(13)
C22 0.105(13) 0.051(10) 0.064(11) 0.021(8) 0.054(10) 0.021(9)
C23 0.083(11) 0.054(10) 0.048(9) -0.001(8) 0.014(8) 0.008(8)
C24 0.052(8) 0.065(10) 0.033(8) 0.003(7) 0.013(6) 0.002(7)
C25 0.097(12) 0.083(12) 0.058(10) -0.009(9) 0.008(9) -0.013(10)
C26 0.105(14) 0.107(15) 0.105(15) 0.040(12) -0.020(11) -0.009(12)
C27 0.100(13) 0.052(10) 0.071(11) 0.023(9) -0.006(9) 0.015(10)
C28 0.103(14) 0.050(11) 0.138(18) 0.026(11) -0.006(12) -0.017(10)
C29 0.097(13) 0.064(11) 0.067(11) 0.016(9) -0.014(9) 0.007(10)
C30 0.141(18) 0.066(13) 0.16(2) 0.046(13) -0.056(14) -0.012(12)
C31 0.072(9) 0.088(11) 0.040(8) 0.011(8) 0.041(7) 0.015(8)
C32 0.115(13) 0.069(11) 0.058(10) 0.022(8) 0.049(9) 0.024(9)
C33 0.095(12) 0.102(14) 0.062(11) 0.000(10) -0.006(9) 0.001(10)
C34 0.29(3) 0.26(3) 0.061(15) 0.007(18) 0.030(17) -0.08(3)
C35 0.19(2) 0.109(16) 0.15(2) 0.029(15) 0.109(18) 0.049(15)
C36 0.133(15) 0.075(12) 0.081(12) 0.031(10) 0.040(11) 0.000(11)
C37 0.103(18) 0.20(3) 0.35(4) 0.16(3) 0.03(2) -0.003(18)
C38 0.10(2) 0.67(7) 0.23(4) -0.13(4) -0.08(2) 0.08(3)
C39 0.107(19) 0.13(2) 0.58(6) -0.10(3) 0.02(3) 0.050(17)
C40 0.124(17) 0.134(19) 0.129(18) 0.047(15) 0.048(14) 0.013(14)
C41 0.166(19) 0.074(13) 0.122(17) -0.015(12) 0.054(15) 0.021(13)
C42 0.107(13) 0.077(12) 0.058(10) -0.005(9) 0.036(9) -0.028(10)
C43 0.127(16) 0.090(15) 0.125(17) -0.022(12) -0.016(13) -0.038(12)
C44 0.141(16) 0.074(12) 0.064(11) 0.013(9) 0.038(10) 0.033(11)
C45 0.133(17) 0.082(14) 0.17(2) 0.048(14) -0.031(15) 0.017(13)
C46 0.076(12) 0.151(18) 0.094(14) -0.019(12) 0.036(10) 0.024(11)
C47 0.128(18) 0.119(18) 0.24(3) -0.076(18) -0.062(17) 0.076(14)
C48 0.093(15) 0.28(3) 0.14(2) 0.08(2) 0.016(14) 0.087(18)

loop_
_atom_type_symbol
_atom_type_description
_atom_type_scat_dispersion_real
_atom_type_scat_dispersion_imag
_atom_type_scat_source
C C 0.0033 0.0016 'International Tables Vol C Tables 4.2.6.8 and 6.1.1.4'
H H 0.0000 0.0000 'International Tables Vol C Tables 4.2.6.8 and 6.1.1.4'
N N 0.0061 0.0033 'International Tables Vol C Tables 4.2.6.8 and 6.1.1.4'
Si Si 0.0817 0.0704 'International Tables Vol C Tables 4.2.6.8 and 6.1.1.4'
Er Er -0.2586 4.9576 'International Tables Vol C Tables 4.2.6.8 and 6.1.1.4'
B B 0.0013 0.0007 'International Tables Vol C Tables 4.2.6.8 and 6.1.1.4'

loop_
_geom_angle_atom_site_label_1
_geom_angle_atom_site_label_2
_geom_angle_atom_site_label_3
_geom_angle
_geom_angle_site_symmetry_1
_geom_angle_site_symmetry_3
_geom_angle_publ_flag
N1 Er1 N1 180.0(4) . 2_656 ?
N1 Er1 N3 97.1(4) . 2_656 ?
N1 Er1 N3 82.9(4) 2_656 2_656 ?
N1 Er1 N3 82.9(4) . . ?
N1 Er1 N3 97.1(4) 2_656 . ?
N3 Er1 N3 179.998(1) 2_656 . ?
N1 Er1 N5 98.7(4) . 2_656 ?
N1 Er1 N5 81.3(4) 2_656 2_656 ?
N3 Er1 N5 81.3(4) 2_656 2_656 ?
N3 Er1 N5 98.7(4) . 2_656 ?
N1 Er1 N5 81.3(4) . . ?
N1 Er1 N5 98.7(4) 2_656 . ?
N3 Er1 N5 98.7(4) 2_656 . ?
N3 Er1 N5 81.3(4) . . ?
N5 Er1 N5 179.998(1) 2_656 . ?
N7 Er3 N7 179.999(1) . 2_675 ?
N7 Er3 N11 81.5(4) . . ?
N7 Er3 N11 98.5(4) 2_675 . ?
N7 Er3 N11 98.5(4) . 2_675 ?
N7 Er3 N11 81.5(4) 2_675 2_675 ?
N11 Er3 N11 180.0(4) . 2_675 ?
N7 Er3 N9 98.4(4) . 2_675 ?
N7 Er3 N9 81.6(4) 2_675 2_675 ?
N11 Er3 N9 98.1(4) . 2_675 ?
N11 Er3 N9 81.9(4) 2_675 2_675 ?
N7 Er3 N9 81.6(4) . . ?
N7 Er3 N9 98.4(4) 2_675 . ?
N11 Er3 N9 81.9(4) . . ?
N11 Er3 N9 98.1(4) 2_675 . ?
N9 Er3 N9 180.0(3) 2_675 . ?
N13 Er2 N15 115.4(4) . . ?
N13 Er2 N14 115.0(4) . . ?
N15 Er2 N14 120.1(4) . . ?
N13 Er2 C31 74.2(4) . . ?
N15 Er2 C31 102.1(4) . . ?
N14 Er2 C31 121.0(4) . . ?
N13 Er2 Si1 34.6(2) . . ?
N15 Er2 Si1 113.4(3) . . ?
N14 Er2 Si1 126.4(3) . . ?
C31 Er2 Si1 39.6(3) . . ?
N13 Er2 Si5 137.7(3) . . ?
N15 Er2 Si5 29.5(3) . . ?
N14 Er2 Si5 106.9(3) . . ?
C31 Er2 Si5 89.7(3) . . ?
Si1 Er2 Si5 118.70(12) . . ?
N4 B1 N6 109.1(11) . . ?
N4 B1 N2 110.0(10) . . ?
N6 B1 N2 108.1(9) . . ?
N4 B1 H1B 118(5) . . ?
N6 B1 H1B 97(5) . . ?
N2 B1 H1B 113(5) . . ?
N12 B2 N8 113.1(11) . . ?
N12 B2 N10 108.6(11) . . ?
N8 B2 N10 109.4(11) . . ?
N12 B2 H2B 105(6) . . ?
N8 B2 H2B 117(6) . . ?
N10 B2 H2B 103(6) . . ?
C2 N1 N2 105.8(10) . . ?
C2 N1 Er1 133.3(9) . . ?
N2 N1 Er1 118.2(7) . . ?
C4 N2 N1 111.9(10) . . ?
C4 N2 B1 127.0(11) . . ?
N1 N2 B1 121.0(9) . . ?
C7 N3 N4 106.0(10) . . ?
C7 N3 Er1 136.9(9) . . ?
N4 N3 Er1 116.3(7) . . ?
C9 N4 N3 107.1(10) . . ?
C9 N4 B1 129.7(10) . . ?
N3 N4 B1 123.1(9) . . ?
C12 N5 N6 109.3(10) . . ?
C12 N5 Er1 136.0(9) . . ?
N6 N5 Er1 113.0(8) . . ?
C14 N6 N5 107.7(10) . . ?
C14 N6 B1 126.3(11) . . ?
N5 N6 B1 125.6(10) . . ?
C17 N7 N8 100.9(12) . . ?
C17 N7 Er3 138.6(11) . . ?
N8 N7 Er3 120.5(8) . . ?
C19 N8 N7 112.7(11) . . ?
C19 N8 B2 128.2(12) . . ?
N7 N8 B2 119.1(11) . . ?
C22 N9 N10 103.5(12) . . ?
C22 N9 Er3 137.7(11) . . ?
N10 N9 Er3 118.5(8) . . ?
C24 N10 N9 110.9(11) . . ?
C24 N10 B2 128.9(12) . . ?
N9 N10 B2 120.1(10) . . ?
C27 N11 N12 106.7(11) . . ?
C27 N11 Er3 134.4(10) . . ?
N12 N11 Er3 117.7(8) . . ?
C29 N12 N11 110.6(10) . . ?
C29 N12 B2 127.1(12) . . ?
N11 N12 B2 122.2(11) . . ?
Si1 N13 Si2 125.4(6) . . ?
Si1 N13 Er2 99.4(4) . . ?
Si2 N13 Er2 135.1(5) . . ?
Si3 N14 Si4 121.5(6) . . ?
Si3 N14 Er2 120.7(6) . . ?
Si4 N14 Er2 117.3(5) . . ?
Si5 N15 Si6 122.0(6) . . ?
Si5 N15 Er2 109.9(6) . . ?
Si6 N15 Er2 125.9(6) . . ?
N13 Si1 C32 117.4(6) . . ?
N13 Si1 C33 113.7(6) . . ?
C32 Si1 C33 101.9(8) . . ?
N13 Si1 C31 100.6(6) . . ?
C32 Si1 C31 112.1(7) . . ?
C33 Si1 C31 111.4(7) . . ?
N13 Si1 Er2 46.0(3) . . ?
C32 Si1 Er2 130.1(5) . . ?
C33 Si1 Er2 128.0(6) . . ?
C31 Si1 Er2 54.6(4) . . ?
N13 Si2 C36 111.2(6) . . ?
N13 Si2 C34 113.2(8) . . ?
C36 Si2 C34 110.9(11) . . ?
N13 Si2 C35 111.6(7) . . ?
C36 Si2 C35 103.9(8) . . ?
C34 Si2 C35 105.7(12) . . ?
C38 Si3 N14 122.1(11) . . ?
C38 Si3 C39 104.7(18) . . ?
N14 Si3 C39 117.0(9) . . ?
C38 Si3 C37 89.9(18) . . ?
N14 Si3 C37 110.1(9) . . ?
C39 Si3 C37 109.5(14) . . ?
N14 Si4 C40 119.1(8) . . ?
N14 Si4 C41 112.6(7) . . ?
C40 Si4 C41 111.7(9) . . ?
N14 Si4 C42 110.2(6) . . ?
C40 Si4 C42 98.5(8) . . ?
C41 Si4 C42 102.4(8) . . ?
N15 Si5 C45 114.7(8) . . ?
N15 Si5 C43 117.2(7) . . ?
C45 Si5 C43 104.4(9) . . ?
N15 Si5 C44 108.2(6) . . ?
C45 Si5 C44 106.8(8) . . ?
C43 Si5 C44 104.7(8) . . ?
N15 Si5 Er2 40.5(4) . . ?
C45 Si5 Er2 122.2(6) . . ?
C43 Si5 Er2 133.2(7) . . ?
C44 Si5 Er2 68.0(5) . . ?
N15 Si6 C48 109.9(8) . . ?
N15 Si6 C47 112.8(8) . . ?
C48 Si6 C47 105.0(12) . . ?
N15 Si6 C46 115.7(6) . . ?
C48 Si6 C46 106.4(9) . . ?
C47 Si6 C46 106.3(9) . . ?
C2 C1 H1A 109.5 . . ?
C2 C1 H1C 109.5 . . ?
H1A C1 H1C 109.5 . . ?
C2 C1 H1D 109.5 . . ?
H1A C1 H1D 109.5 . . ?
H1C C1 H1D 109.5 . . ?
N1 C2 C1 124.7(14) . . ?
N1 C2 C3 107.9(12) . . ?
C1 C2 C3 126.8(13) . . ?
C4 C3 C2 106.8(13) . . ?
C4 C3 H3 126.6 . . ?
C2 C3 H3 126.6 . . ?
N2 C4 C3 107.7(12) . . ?
N2 C4 C5 123.9(12) . . ?
C3 C4 C5 128.4(13) . . ?
C4 C5 H5A 109.5 . . ?
C4 C5 H5B 109.5 . . ?
H5A C5 H5B 109.5 . . ?
C4 C5 H5C 109.5 . . ?
H5A C5 H5C 109.5 . . ?
H5B C5 H5C 109.5 . . ?
C7 C6 H6A 109.5 . . ?
C7 C6 H6B 109.5 . . ?
H6A C6 H6B 109.5 . . ?
C7 C6 H6C 109.5 . . ?
H6A C6 H6C 109.5 . . ?
H6B C6 H6C 109.5 . . ?
N3 C7 C8 110.5(13) . . ?
N3 C7 C6 117.9(14) . . ?
C8 C7 C6 131.4(15) . . ?
C9 C8 C7 107.6(13) . . ?
C9 C8 H8A 126.2 . . ?
C7 C8 H8A 126.2 . . ?
C8 C9 N4 108.6(11) . . ?
C8 C9 C10 130.3(12) . . ?
N4 C9 C10 121.0(12) . . ?
C9 C10 H10A 109.5 . . ?
C9 C10 H10B 109.5 . . ?
H10A C10 H10B 109.5 . . ?
C9 C10 H10C 109.5 . . ?
H10A C10 H10C 109.5 . . ?
H10B C10 H10C 109.5 . . ?
C12 C11 H11A 109.5 . . ?
C12 C11 H11B 109.5 . . ?
H11A C11 H11B 109.5 . . ?
C12 C11 H11C 109.5 . . ?
H11A C11 H11C 109.5 . . ?
H11B C11 H11C 109.5 . . ?
N5 C12 C13 110.0(11) . . ?
N5 C12 C11 118.8(13) . . ?
C13 C12 C11 131.2(13) . . ?
C12 C13 C14 106.7(12) . . ?
C12 C13 H13A 126.7 . . ?
C14 C13 H13A 126.7 . . ?
N6 C14 C13 106.3(12) . . ?
N6 C14 C15 128.0(13) . . ?
C13 C14 C15 125.7(13) . . ?
C14 C15 H15A 109.5 . . ?
C14 C15 H15B 109.5 . . ?
H15A C15 H15B 109.5 . . ?
C14 C15 H15C 109.5 . . ?
H15A C15 H15C 109.5 . . ?
H15B C15 H15C 109.5 . . ?
C17 C16 H16A 109.5 . . ?
C17 C16 H16B 109.5 . . ?
H16A C16 H16B 109.5 . . ?
C17 C16 H16C 109.5 . . ?
H16A C16 H16C 109.5 . . ?
H16B C16 H16C 109.5 . . ?
N7 C17 C18 114.1(14) . . ?
N7 C17 C16 118.7(15) . . ?
C18 C17 C16 127.0(14) . . ?
C17 C18 C19 108.0(13) . . ?
C17 C18 H18A 126.0 . . ?
C19 C18 H18A 126.0 . . ?
C18 C19 N8 104.2(12) . . ?
C18 C19 C20 130.8(15) . . ?
N8 C19 C20 125.0(16) . . ?
C19 C20 H20A 109.5 . . ?
C19 C20 H20B 109.5 . . ?
H20A C20 H20B 109.5 . . ?
C19 C20 H20C 109.5 . . ?
H20A C20 H20C 109.5 . . ?
H20B C20 H20C 109.5 . . ?
C22 C21 H21A 109.5 . . ?
C22 C21 H21B 109.5 . . ?
H21A C21 H21B 109.5 . . ?
C22 C21 H21C 109.5 . . ?
H21A C21 H21C 109.5 . . ?
H21B C21 H21C 109.5 . . ?
N9 C22 C23 111.4(15) . . ?
N9 C22 C21 116.3(15) . . ?
C23 C22 C21 132.2(14) . . ?
C24 C23 C22 106.8(13) . . ?
C24 C23 H23A 126.6 . . ?
C22 C23 H23A 126.6 . . ?
N10 C24 C23 107.3(12) . . ?
N10 C24 C25 122.5(14) . . ?
C23 C24 C25 130.2(13) . . ?
C24 C25 H25A 109.5 . . ?
C24 C25 H25B 109.5 . . ?
H25A C25 H25B 109.5 . . ?
C24 C25 H25C 109.5 . . ?
H25A C25 H25C 109.5 . . ?
H25B C25 H25C 109.5 . . ?
C27 C26 H26A 109.5 . . ?
C27 C26 H26B 109.5 . . ?
H26A C26 H26B 109.5 . . ?
C27 C26 H26C 109.5 . . ?
H26A C26 H26C 109.5 . . ?
H26B C26 H26C 109.5 . . ?
N11 C27 C28 108.3(15) . . ?
N11 C27 C26 123.4(14) . . ?
C28 C27 C26 128.1(16) . . ?
C29 C28 C27 109.3(15) . . ?
C29 C28 H28A 125.4 . . ?
C27 C28 H28A 125.4 . . ?
N12 C29 C28 105.1(14) . . ?
N12 C29 C30 123.5(15) . . ?
C28 C29 C30 131.4(17) . . ?
C29 C30 H30A 109.5 . . ?
C29 C30 H30B 109.5 . . ?
H30A C30 H30B 109.5 . . ?
C29 C30 H30C 109.5 . . ?
H30A C30 H30C 109.5 . . ?
H30B C30 H30C 109.5 . . ?
Si1 C31 Er2 85.8(5) . . ?
Si1 C31 H31A 114.4 . . ?
Er2 C31 H31A 114.4 . . ?
Si1 C31 H31B 114.4 . . ?
Er2 C31 H31B 114.4 . . ?
H31A C31 H31B 111.5 . . ?
Si1 C32 H32A 109.5 . . ?
Si1 C32 H32B 109.5 . . ?
H32A C32 H32B 109.5 . . ?
Si1 C32 H32C 109.5 . . ?
H32A C32 H32C 109.5 . . ?
H32B C32 H32C 109.5 . . ?
Si1 C33 H33A 109.5 . . ?
Si1 C33 H33B 109.5 . . ?
H33A C33 H33B 109.5 . . ?
Si1 C33 H33C 109.5 . . ?
H33A C33 H33C 109.5 . . ?
H33B C33 H33C 109.5 . . ?
Si2 C34 H34A 109.5 . . ?
Si2 C34 H34B 109.5 . . ?
H34A C34 H34B 109.5 . . ?
Si2 C34 H34C 109.5 . . ?
H34A C34 H34C 109.5 . . ?
H34B C34 H34C 109.5 . . ?
Si2 C35 H35A 109.5 . . ?
Si2 C35 H35B 109.5 . . ?
H35A C35 H35B 109.5 . . ?
Si2 C35 H35C 109.5 . . ?
H35A C35 H35C 109.5 . . ?
H35B C35 H35C 109.5 . . ?
Si2 C36 H36A 109.5 . . ?
Si2 C36 H36B 109.5 . . ?
H36A C36 H36B 109.5 . . ?
Si2 C36 H36C 109.5 . . ?
H36A C36 H36C 109.5 . . ?
H36B C36 H36C 109.5 . . ?
Si3 C37 H37A 109.5 . . ?
Si3 C37 H37B 109.5 . . ?
H37A C37 H37B 109.5 . . ?
Si3 C37 H37C 109.5 . . ?
H37A C37 H37C 109.5 . . ?
H37B C37 H37C 109.5 . . ?
Si3 C38 H38A 109.5 . . ?
Si3 C38 H38B 109.5 . . ?
H38A C38 H38B 109.5 . . ?
Si3 C38 H38C 109.5 . . ?
H38A C38 H38C 109.5 . . ?
H38B C38 H38C 109.5 . . ?
Si3 C39 H39A 109.5 . . ?
Si3 C39 H39B 109.5 . . ?
H39A C39 H39B 109.5 . . ?
Si3 C39 H39C 109.5 . . ?
H39A C39 H39C 109.5 . . ?
H39B C39 H39C 109.5 . . ?
Si4 C40 H40A 109.5 . . ?
Si4 C40 H40B 109.5 . . ?
H40A C40 H40B 109.5 . . ?
Si4 C40 H40C 109.5 . . ?
H40A C40 H40C 109.5 . . ?
H40B C40 H40C 109.5 . . ?
Si4 C41 H41A 109.5 . . ?
Si4 C41 H41B 109.5 . . ?
H41A C41 H41B 109.5 . . ?
Si4 C41 H41C 109.5 . . ?
H41A C41 H41C 109.5 . . ?
H41B C41 H41C 109.5 . . ?
Si4 C42 H42A 109.5 . . ?
Si4 C42 H42B 109.5 . . ?
H42A C42 H42B 109.5 . . ?
Si4 C42 H42C 109.5 . . ?
H42A C42 H42C 109.5 . . ?
H42B C42 H42C 109.5 . . ?
Si5 C43 H43A 109.5 . . ?
Si5 C43 H43B 109.5 . . ?
H43A C43 H43B 109.5 . . ?
Si5 C43 H43C 109.5 . . ?
H43A C43 H43C 109.5 . . ?
H43B C43 H43C 109.5 . . ?
Si5 C44 H44A 109.5 . . ?
Si5 C44 H44B 109.5 . . ?
H44A C44 H44B 109.5 . . ?
Si5 C44 H44C 109.5 . . ?
H44A C44 H44C 109.5 . . ?
H44B C44 H44C 109.5 . . ?
Si5 C45 H45A 109.5 . . ?
Si5 C45 H45B 109.5 . . ?
H45A C45 H45B 109.5 . . ?
Si5 C45 H45C 109.5 . . ?
H45A C45 H45C 109.5 . . ?
H45B C45 H45C 109.5 . . ?
Si6 C46 H46A 109.5 . . ?
Si6 C46 H46B 109.5 . . ?
H46A C46 H46B 109.5 . . ?
Si6 C46 H46C 109.5 . . ?
H46A C46 H46C 109.5 . . ?
H46B C46 H46C 109.5 . . ?
Si6 C47 H47A 109.5 . . ?
Si6 C47 H47B 109.5 . . ?
H47A C47 H47B 109.5 . . ?
Si6 C47 H47C 109.5 . . ?
H47A C47 H47C 109.5 . . ?
H47B C47 H47C 109.5 . . ?
Si6 C48 H48A 109.5 . . ?
Si6 C48 H48B 109.5 . . ?
H48A C48 H48B 109.5 . . ?
Si6 C48 H48C 109.5 . . ?
H48A C48 H48C 109.5 . . ?
H48B C48 H48C 109.5 . . ?

loop_
_geom_bond_atom_site_label_1
_geom_bond_atom_site_label_2
_geom_bond_distance
_geom_bond_site_symmetry_2
_geom_bond_publ_flag
Er1 N1 2.344(10) . ?
Er1 N1 2.344(10) 2_656 ?
Er1 N3 2.378(10) 2_656 ?
Er1 N3 2.378(10) . ?
Er1 N5 2.399(12) 2_656 ?
Er1 N5 2.399(12) . ?
Er3 N7 2.304(12) . ?
Er3 N7 2.304(12) 2_675 ?
Er3 N11 2.343(11) . ?
Er3 N11 2.343(11) 2_675 ?
Er3 N9 2.353(11) 2_675 ?
Er3 N9 2.353(11) . ?
Er2 N13 2.171(10) . ?
Er2 N15 2.254(10) . ?
Er2 N14 2.286(10) . ?
Er2 C31 2.432(14) . ?
Er2 Si1 2.977(5) . ?
Er2 Si5 3.260(5) . ?
B1 N4 1.520(18) . ?
B1 N6 1.534(16) . ?
B1 N2 1.577(17) . ?
B1 H1B 1.10(2) . ?
B2 N12 1.535(18) . ?
B2 N8 1.547(18) . ?
B2 N10 1.575(17) . ?
B2 H2B 1.11(2) . ?
N1 C2 1.363(16) . ?
N1 N2 1.377(13) . ?
N2 C4 1.329(15) . ?
N3 C7 1.352(16) . ?
N3 N4 1.407(13) . ?
N4 C9 1.380(14) . ?
N5 C12 1.339(15) . ?
N5 N6 1.415(12) . ?
N6 C14 1.357(16) . ?
N7 C17 1.345(16) . ?
N7 N8 1.410(14) . ?
N8 C19 1.383(16) . ?
N9 C22 1.366(16) . ?
N9 N10 1.401(15) . ?
N10 C24 1.354(14) . ?
N11 C27 1.326(17) . ?
N11 N12 1.381(14) . ?
N12 C29 1.348(17) . ?
N13 Si1 1.712(10) . ?
N13 Si2 1.749(11) . ?
N14 Si3 1.679(11) . ?
N14 Si4 1.750(11) . ?
N15 Si5 1.709(12) . ?
N15 Si6 1.716(12) . ?
Si1 C32 1.829(15) . ?
Si1 C33 1.884(14) . ?
Si1 C31 1.904(12) . ?
Si2 C36 1.851(15) . ?
Si2 C34 1.85(2) . ?
Si2 C35 1.92(2) . ?
Si3 C38 1.62(3) . ?
Si3 C39 1.81(2) . ?
Si3 C37 1.85(2) . ?
Si4 C40 1.85(2) . ?
Si4 C41 1.879(17) . ?
Si4 C42 1.880(16) . ?
Si5 C45 1.883(18) . ?
Si5 C43 1.883(15) . ?
Si5 C44 1.901(17) . ?
Si6 C48 1.74(2) . ?
Si6 C47 1.881(18) . ?
Si6 C46 1.914(17) . ?
C1 C2 1.412(18) . ?
C1 H1A 0.9600 . ?
C1 H1C 0.9600 . ?
C1 H1D 0.9600 . ?
C2 C3 1.429(18) . ?
C3 C4 1.367(17) . ?
C3 H3 0.9300 . ?
C4 C5 1.502(17) . ?
C5 H5A 0.9600 . ?
C5 H5B 0.9600 . ?
C5 H5C 0.9600 . ?
C6 C7 1.56(2) . ?
C6 H6A 0.9600 . ?
C6 H6B 0.9600 . ?
C6 H6C 0.9600 . ?
C7 C8 1.360(19) . ?
C8 C9 1.351(18) . ?
C8 H8A 0.9300 . ?
C9 C10 1.474(17) . ?
C10 H10A 0.9600 . ?
C10 H10B 0.9600 . ?
C10 H10C 0.9600 . ?
C11 C12 1.495(18) . ?
C11 H11A 0.9600 . ?
C11 H11B 0.9600 . ?
C11 H11C 0.9600 . ?
C12 C13 1.350(18) . ?
C13 C14 1.480(18) . ?
C13 H13A 0.9300 . ?
C14 C15 1.480(18) . ?
C15 H15A 0.9600 . ?
C15 H15B 0.9600 . ?
C15 H15C 0.9600 . ?
C16 C17 1.54(2) . ?
C16 H16A 0.9600 . ?
C16 H16B 0.9600 . ?
C16 H16C 0.9600 . ?
C17 C18 1.35(2) . ?
C18 C19 1.37(2) . ?
C18 H18A 0.9300 . ?
C19 C20 1.45(2) . ?
C20 H20A 0.9600 . ?
C20 H20B 0.9600 . ?
C20 H20C 0.9600 . ?
C21 C22 1.54(2) . ?
C21 H21A 0.9600 . ?
C21 H21B 0.9600 . ?
C21 H21C 0.9600 . ?
C22 C23 1.37(2) . ?
C23 C24 1.372(19) . ?
C23 H23A 0.9300 . ?
C24 C25 1.47(2) . ?
C25 H25A 0.9600 . ?
C25 H25B 0.9600 . ?
C25 H25C 0.9600 . ?
C26 C27 1.51(2) . ?
C26 H26A 0.9600 . ?
C26 H26B 0.9600 . ?
C26 H26C 0.9600 . ?
C27 C28 1.38(2) . ?
C28 C29 1.37(2) . ?
C28 H28A 0.9300 . ?
C29 C30 1.44(2) . ?
C30 H30A 0.9600 . ?
C30 H30B 0.9600 . ?
C30 H30C 0.9600 . ?
C31 H31A 0.9700 . ?
C31 H31B 0.9700 . ?
C32 H32A 0.9600 . ?
C32 H32B 0.9600 . ?
C32 H32C 0.9600 . ?
C33 H33A 0.9600 . ?
C33 H33B 0.9600 . ?
C33 H33C 0.9600 . ?
C34 H34A 0.9600 . ?
C34 H34B 0.9600 . ?
C34 H34C 0.9600 . ?
C35 H35A 0.9600 . ?
C35 H35B 0.9600 . ?
C35 H35C 0.9600 . ?
C36 H36A 0.9600 . ?
C36 H36B 0.9600 . ?
C36 H36C 0.9600 . ?
C37 H37A 0.9600 . ?
C37 H37B 0.9600 . ?
C37 H37C 0.9600 . ?
C38 H38A 0.9600 . ?
C38 H38B 0.9600 . ?
C38 H38C 0.9600 . ?
C39 H39A 0.9600 . ?
C39 H39B 0.9600 . ?
C39 H39C 0.9600 . ?
C40 H40A 0.9600 . ?
C40 H40B 0.9600 . ?
C40 H40C 0.9600 . ?
C41 H41A 0.9600 . ?
C41 H41B 0.9600 . ?
C41 H41C 0.9600 . ?
C42 H42A 0.9600 . ?
C42 H42B 0.9600 . ?
C42 H42C 0.9600 . ?
C43 H43A 0.9600 . ?
C43 H43B 0.9600 . ?
C43 H43C 0.9600 . ?
C44 H44A 0.9600 . ?
C44 H44B 0.9600 . ?
C44 H44C 0.9600 . ?
C45 H45A 0.9600 . ?
C45 H45B 0.9600 . ?
C45 H45C 0.9600 . ?
C46 H46A 0.9600 . ?
C46 H46B 0.9600 . ?
C46 H46C 0.9600 . ?
C47 H47A 0.9600 . ?
C47 H47B 0.9600 . ?
C47 H47C 0.9600 . ?
C48 H48A 0.9600 . ?
C48 H48B 0.9600 . ?
C48 H48C 0.9600 . ?
